data_7006155
loop_
_publ_author_name
'Muresan, Nicoleta'
'Weyherm\"uller, Thomas'
'Wieghardt, Karl'

_publ_section_title
;
 Neutral bis(1,4-diaza-1,3-butadiene)nickel complexes and their
 corresponding monocations: molecular and electronic structures. A
 combined experimental and density functional theoretical study.
;
_journal_issue 39
_journal_name_full 'Dalton transactions (Cambridge, England : 2003)'
_journal_page_first 4390
_journal_page_last 4398
_journal_paper_doi 10.1039/b709390j
_journal_year 2007
_chemical_formula_sum 'C19 H22 I2 N2 Ni'
_chemical_formula_weight 590.90
_chemical_name_systematic
;
?
;
_space_group_IT_number 2
_symmetry_cell_setting triclinic
_symmetry_space_group_name_Hall '-P 1'
_symmetry_space_group_name_H-M 'P -1'
_atom_sites_solution_hydrogens geom
_atom_sites_solution_primary direct
_atom_sites_solution_secondary difmap
_audit_creation_method SHELXL-97
_cell_angle_alpha 94.370(4)
_cell_angle_beta 98.977(4)
_cell_angle_gamma 98.200(4)
_cell_formula_units_Z 2
_cell_length_a 7.0556(6)
_cell_length_b 8.2305(6)
_cell_length_c 18.0170(12)
_cell_measurement_temperature 100(2)
_cell_volume 1017.69(13)
_computing_cell_refinement 'Nonius Collect Software'
_computing_data_collection 'Nonius Collect Software'
_computing_data_reduction 'Nonius Collect Software'
_computing_structure_refinement 'SHELXL-97 (Sheldrick, 1997)'
_computing_structure_solution 'SHELXS-97 (Sheldrick, 1990)'
_diffrn_ambient_temperature 100(2)
_diffrn_measured_fraction_theta_full 0.811
_diffrn_measured_fraction_theta_max 0.811
_diffrn_measurement_device_type 'Nonius Kappa-CCD'
_diffrn_measurement_method '625 images at 1.0 deg. stepwise rotation in omega and phi, 115 sec./frame'
_diffrn_radiation_monochromator graphite
_diffrn_radiation_source 'rotating anode, 50 kV, 80 mA'
_diffrn_radiation_type MoK\a
_diffrn_radiation_wavelength 0.71073
_diffrn_reflns_av_R_equivalents 0.1173
_diffrn_reflns_av_sigmaI/netI 0.0940
_diffrn_reflns_limit_h_max 7
_diffrn_reflns_limit_h_min -7
_diffrn_reflns_limit_k_max 8
_diffrn_reflns_limit_k_min -8
_diffrn_reflns_limit_l_max 19
_diffrn_reflns_limit_l_min -18
_diffrn_reflns_number 7093
_diffrn_reflns_theta_full 22.49
_diffrn_reflns_theta_max 22.49
_diffrn_reflns_theta_min 5.02
_exptl_absorpt_coefficient_mu 3.990
_exptl_absorpt_correction_T_max 0.903
_exptl_absorpt_correction_T_min 0.611
_exptl_absorpt_correction_type multi-scan
_exptl_crystal_colour red
_exptl_crystal_density_diffrn 1.928
_exptl_crystal_density_method 'not measured'
_exptl_crystal_description 'transparent parallelepiped'
_exptl_crystal_F_000 568
_exptl_crystal_size_max 0.14
_exptl_crystal_size_mid 0.06
_exptl_crystal_size_min 0.02
_refine_diff_density_max 1.206
_refine_diff_density_min -1.586
_refine_diff_density_rms 0.264
_refine_ls_extinction_method none
_refine_ls_goodness_of_fit_ref 1.083
_refine_ls_hydrogen_treatment constr
_refine_ls_matrix_type full
_refine_ls_number_parameters 112
_refine_ls_number_reflns 2161
_refine_ls_number_restraints 0
_refine_ls_restrained_S_all 1.083
_refine_ls_R_factor_all 0.1178
_refine_ls_R_factor_gt 0.0806
_refine_ls_shift/su_max 0.000
_refine_ls_shift/su_mean 0.000
_refine_ls_structure_factor_coef Fsqd
_refine_ls_weighting_details 'calc w=1/[\s^2^(Fo^2^)+(0.0000P)^2^+68.6515P] where P=(Fo^2^+2Fc^2^)/3'
_refine_ls_weighting_scheme calc
_refine_ls_wR_factor_gt 0.1688
_refine_ls_wR_factor_ref 0.1915
_reflns_number_gt 1577
_reflns_number_total 2161
_reflns_threshold_expression >2sigma(I)
_cod_data_source_file b709390j.txt
_cod_data_source_block 5
_cod_depositor_comments
;
The following automatic conversions were performed:
'_symmetry_cell_setting' value 'Triclinic' changed to 'triclinic'
according to '/home/saulius/struct/CIF-dictionaries/cif_core.dic'
dictionary named 'cif_core.dic' version 2.4.1 from
2010-06-29.

'_exptl_absorpt_correction_type' value 'Multi-Scan' changed
to 'multi-scan' according to
'/home/saulius/struct/CIF-dictionaries/cif_core.dic' dictionary named
'cif_core.dic' version 2.4.1 from 2010-06-29.

Automatic conversion script
Id: cif_fix_enum 1527 2010-12-29 10:47:43Z saulius 
;
_cod_original_sg_symbol_H-M P-1
_cod_database_code 7006155

loop_
_symmetry_equiv_pos_as_xyz
'x, y, z'
'-x, -y, -z'

loop_
_atom_site_label
_atom_site_type_symbol
_atom_site_fract_x
_atom_site_fract_y
_atom_site_fract_z
_atom_site_U_iso_or_equiv
_atom_site_adp_type
_atom_site_occupancy
_atom_site_symmetry_multiplicity
_atom_site_calc_flag
_atom_site_refinement_flags
_atom_site_disorder_assembly
_atom_site_disorder_group
Ni1 Ni -0.8258(4) -0.1365(3) -0.26936(14) 0.0143(7) Uani 1 1 d . . .
I1 I -0.5465(2) 0.10121(18) -0.23032(8) 0.0203(4) Uani 1 1 d . . .
I2 I -0.7376(3) -0.3837(2) -0.33389(11) 0.0463(6) Uani 1 1 d . . .
N1 N -0.966(2) -0.216(2) -0.1879(9) 0.014(4) Uiso 1 1 d . . .
C2 C -1.152(3) -0.239(2) -0.2051(11) 0.013(4) Uiso 1 1 d . . .
C3 C -1.227(3) -0.199(2) -0.2807(11) 0.013(4) Uiso 1 1 d . . .
H3 H -1.3625 -0.2141 -0.2994 0.016 Uiso 1 1 calc R . .
N4 N -1.100(2) -0.1411(18) -0.3213(8) 0.006(3) Uiso 1 1 d . . .
C5 C -1.168(3) -0.105(2) -0.3983(11) 0.015(5) Uiso 1 1 d . . .
C6 C -1.241(3) -0.235(2) -0.4526(11) 0.013(5) Uiso 1 1 d . . .
C7 C -1.307(3) -0.192(2) -0.5261(11) 0.014(5) Uiso 1 1 d . . .
H7 H -1.3638 -0.2754 -0.5658 0.016 Uiso 1 1 calc R . .
C8 C -1.289(3) -0.023(2) -0.5401(11) 0.014(5) Uiso 1 1 d . . .
H8 H -1.3328 0.0042 -0.5895 0.016 Uiso 1 1 calc R . .
C9 C -1.211(3) 0.099(3) -0.4854(11) 0.016(5) Uiso 1 1 d . . .
H9 H -1.1926 0.2104 -0.4971 0.019 Uiso 1 1 calc R . .
C10 C -1.154(3) 0.062(2) -0.4087(11) 0.010(4) Uiso 1 1 d . . .
C11 C -1.070(3) 0.193(2) -0.3469(11) 0.013(5) Uiso 1 1 d . . .
H11A H -1.0714 0.3012 -0.3659 0.020 Uiso 1 1 calc R . .
H11B H -0.9359 0.1799 -0.3276 0.020 Uiso 1 1 calc R . .
H11C H -1.1468 0.1846 -0.3060 0.020 Uiso 1 1 calc R . .
C12 C -1.260(3) -0.411(2) -0.4398(12) 0.018(5) Uiso 1 1 d . . .
H12A H -1.3201 -0.4784 -0.4870 0.027 Uiso 1 1 calc R . .
H12B H -1.3417 -0.4321 -0.4012 0.027 Uiso 1 1 calc R . .
H12C H -1.1312 -0.4390 -0.4228 0.027 Uiso 1 1 calc R . .
C13 C -0.870(3) -0.257(2) -0.1127(11) 0.014(5) Uiso 1 1 d . . .
C14 C -0.852(3) -0.429(2) -0.1077(11) 0.013(4) Uiso 1 1 d . . .
C15 C -0.751(3) -0.457(3) -0.0375(12) 0.020(5) Uiso 1 1 d . . .
H15 H -0.7321 -0.5662 -0.0288 0.024 Uiso 1 1 calc R . .
C16 C -0.676(3) -0.331(3) 0.0196(13) 0.022(5) Uiso 1 1 d . . .
H16 H -0.6074 -0.3559 0.0659 0.027 Uiso 1 1 calc R . .
C17 C -0.700(3) -0.174(2) 0.0107(11) 0.012(4) Uiso 1 1 d . . .
H17 H -0.6454 -0.0915 0.0509 0.014 Uiso 1 1 calc R . .
C18 C -0.802(3) -0.127(2) -0.0565(10) 0.009(4) Uiso 1 1 d . . .
C19 C -0.838(3) 0.042(2) -0.0661(12) 0.020(5) Uiso 1 1 d . . .
H19A H -0.7829 0.1133 -0.0193 0.030 Uiso 1 1 calc R . .
H19B H -0.9778 0.0434 -0.0777 0.030 Uiso 1 1 calc R . .
H19C H -0.7756 0.0830 -0.1075 0.030 Uiso 1 1 calc R . .
C20 C -0.931(3) -0.568(3) -0.1668(12) 0.022(5) Uiso 1 1 d . . .
H20A H -0.8998 -0.6712 -0.1480 0.033 Uiso 1 1 calc R . .
H20B H -0.8725 -0.5493 -0.2120 0.033 Uiso 1 1 calc R . .
H20C H -1.0722 -0.5747 -0.1796 0.033 Uiso 1 1 calc R . .
C21 C -1.297(3) -0.304(3) -0.1579(12) 0.023(5) Uiso 1 1 d . . .
H21A H -1.2282 -0.3274 -0.1093 0.034 Uiso 1 1 calc R . .
H21B H -1.3765 -0.4050 -0.1842 0.034 Uiso 1 1 calc R . .
H21C H -1.3799 -0.2208 -0.1495 0.034 Uiso 1 1 calc R . .

loop_
_atom_site_aniso_label
_atom_site_aniso_U_11
_atom_site_aniso_U_22
_atom_site_aniso_U_33
_atom_site_aniso_U_23
_atom_site_aniso_U_13
_atom_site_aniso_U_12
Ni1 0.0153(14) 0.0178(15) 0.0084(14) 0.0038(12) -0.0020(11) 0.0006(11)
I1 0.0225(8) 0.0214(8) 0.0144(8) -0.0034(6) 0.0020(6) -0.0012(6)
I2 0.0414(11) 0.0476(12) 0.0494(12) -0.0006(9) 0.0105(9) 0.0047(9)

loop_
_atom_type_symbol
_atom_type_description
_atom_type_scat_dispersion_real
_atom_type_scat_dispersion_imag
_atom_type_scat_source
C C 0.0033 0.0016 'International Tables Vol C Tables 4.2.6.8 and 6.1.1.4'
H H 0.0000 0.0000 'International Tables Vol C Tables 4.2.6.8 and 6.1.1.4'
N N 0.0061 0.0033 'International Tables Vol C Tables 4.2.6.8 and 6.1.1.4'
Ni Ni 0.3393 1.1124 'International Tables Vol C Tables 4.2.6.8 and 6.1.1.4'
I I -0.4742 1.8119 'International Tables Vol C Tables 4.2.6.8 and 6.1.1.4'

loop_
_geom_angle_atom_site_label_1
_geom_angle_atom_site_label_2
_geom_angle_atom_site_label_3
_geom_angle
_geom_angle_site_symmetry_1
_geom_angle_site_symmetry_3
_geom_angle_publ_flag
N1 Ni1 N4 80.8(6) . . ?
N1 Ni1 I2 106.2(5) . . ?
N4 Ni1 I2 101.7(4) . . ?
N1 Ni1 I1 116.5(5) . . ?
N4 Ni1 I1 131.1(4) . . ?
I2 Ni1 I1 114.47(11) . . ?
C2 N1 C13 120.2(16) . . ?
C2 N1 Ni1 114.9(13) . . ?
C13 N1 Ni1 124.8(12) . . ?
N1 C2 C3 114.9(17) . . ?
N1 C2 C21 127.8(18) . . ?
C3 C2 C21 117.3(17) . . ?
N4 C3 C2 117.1(17) . . ?
C3 N4 C5 119.1(16) . . ?
C3 N4 Ni1 112.2(12) . . ?
C5 N4 Ni1 128.4(12) . . ?
C6 C5 C10 126.2(18) . . ?
C6 C5 N4 118.6(17) . . ?
C10 C5 N4 115.2(17) . . ?
C5 C6 C7 115.9(17) . . ?
C5 C6 C12 125.3(18) . . ?
C7 C6 C12 118.8(18) . . ?
C8 C7 C6 119.9(18) . . ?
C9 C8 C7 121.8(19) . . ?
C8 C9 C10 120.2(18) . . ?
C5 C10 C9 115.7(18) . . ?
C5 C10 C11 122.2(17) . . ?
C9 C10 C11 121.8(17) . . ?
C18 C13 C14 126.9(18) . . ?
C18 C13 N1 117.3(16) . . ?
C14 C13 N1 115.7(17) . . ?
C15 C14 C13 112.6(18) . . ?
C15 C14 C20 120.8(18) . . ?
C13 C14 C20 126.7(17) . . ?
C16 C15 C14 123(2) . . ?
C17 C16 C15 121(2) . . ?
C16 C17 C18 122.8(19) . . ?
C13 C18 C17 113.9(17) . . ?
C13 C18 C19 122.5(17) . . ?
C17 C18 C19 123.6(18) . . ?

loop_
_geom_bond_atom_site_label_1
_geom_bond_atom_site_label_2
_geom_bond_distance
_geom_bond_site_symmetry_2
_geom_bond_publ_flag
Ni1 N1 1.996(16) . ?
Ni1 N4 2.008(14) . ?
Ni1 I2 2.471(3) . ?
Ni1 I1 2.542(3) . ?
N1 C2 1.28(2) . ?
N1 C13 1.50(2) . ?
C2 C3 1.46(3) . ?
C2 C21 1.49(3) . ?
C3 N4 1.30(2) . ?
N4 C5 1.46(2) . ?
C5 C6 1.37(3) . ?
C5 C10 1.40(3) . ?
C6 C7 1.42(3) . ?
C6 C12 1.47(3) . ?
C7 C8 1.42(3) . ?
C8 C9 1.35(3) . ?
C9 C10 1.44(3) . ?
C10 C11 1.48(3) . ?
C13 C18 1.39(3) . ?
C13 C14 1.45(3) . ?
C14 C15 1.40(3) . ?
C14 C20 1.48(3) . ?
C15 C16 1.39(3) . ?
C16 C17 1.34(3) . ?
C17 C18 1.42(3) . ?
C18 C19 1.47(3) . ?
